data_7130420
loop_
_publ_author_name
'Chen, Leijing'
'Wang, Zhen'
'Liu, Hui'
'Li, Xinyue'
'Wang, Bin'

_publ_section_title
;
 &#x000D; tert-Butyl nitrite triggered radical cascade reaction for
 synthesizing isoxazoles by a one-pot multicomponent strategy
;
_journal_name_full 'Chemical Communications'
_journal_paper_doi 10.1039/D2CC02823A
_journal_year 2022
_chemical_formula_moiety 'C16 H9 F3 N2 O3'
_chemical_formula_sum 'C16 H9 F3 N2 O3'
_chemical_formula_weight 334.25
_space_group_crystal_system monoclinic
_space_group_IT_number 15
_space_group_name_Hall '-C 2yc'
_space_group_name_H-M_alt 'C 1 2/c 1'
_atom_sites_solution_hydrogens geom
_atom_sites_solution_primary dual
_audit_creation_date 2021-11-19
_audit_creation_method
;
Olex2 1.3
(compiled 2020.11.12 svn.r5f609507 for OlexSys, GUI svn.r6403)
;
_audit_update_record
;
2021-11-23 deposited with the CCDC.	2022-07-15 downloaded from the CCDC.
;
_cell_angle_alpha 90
_cell_angle_beta 105.722(2)
_cell_angle_gamma 90
_cell_formula_units_Z 24
_cell_length_a 21.1543(5)
_cell_length_b 14.2842(3)
_cell_length_c 30.5779(7)
_cell_measurement_reflns_used 9744
_cell_measurement_temperature 293(2)
_cell_measurement_theta_max 72.7900
_cell_measurement_theta_min 3.7590
_cell_volume 8894.1(4)
_computing_cell_refinement 'CrysAlisPro 1.171.41.110a (Rigaku OD, 2021)'
_computing_data_collection 'CrysAlisPro 1.171.41.110a (Rigaku OD, 2021)'
_computing_data_reduction 'CrysAlisPro 1.171.41.110a (Rigaku OD, 2021)'
_computing_molecular_graphics 'Olex2 1.3 (Dolomanov et al., 2009)'
_computing_publication_material 'Olex2 1.3 (Dolomanov et al., 2009)'
_computing_structure_refinement 'SHELXL 2013/4 (Sheldrick, 2015)'
_computing_structure_solution 'SHELXT 2014/5 (Sheldrick, 2014)'
_diffrn_ambient_temperature 293(2)
_diffrn_detector 'CCD plate'
_diffrn_detector_area_resol_mean 5.2169
_diffrn_detector_type AtlasS2
_diffrn_measured_fraction_theta_full 0.997
_diffrn_measured_fraction_theta_max 0.975
_diffrn_measurement_details
;
List of Runs (angles in degrees, time in seconds):

  # Type    Start    End  Width  t~exp~   \w     \q     \k     \f   Frames
#--------------------------------------------------------------------------
  1  \w   -113.00 -17.00   1.00    4.00    --  -41.76 -38.00-120.00   96
  2  \w    -74.00  25.00   1.00    4.00    --  -41.76  77.00 150.00   99
  3  \w    -66.00  26.00   1.00    4.00    --  -41.76  38.00  60.00   92
  4  \w    106.00 170.00   1.00    7.50    --  106.05  77.00-180.00   64
  5  \w     53.00 112.00   1.00    7.50    --  106.05-125.00 -90.00   59
  6  \w     29.00 107.00   1.00    7.50    --  106.05 -94.00 -90.00   78
  7  \w     41.00 116.00   1.00    7.50    --  106.05 -45.00-120.00   75
  8  \w    103.00 173.00   1.00    7.50    --  106.05  77.00 -30.00   70
  9  \w     34.00 114.00   1.00    7.50    --  106.05 -45.00  30.00   80
 10  \w     33.00 112.00   1.00    7.50    --  106.05-125.00-150.00   79
 11  \w     27.00 107.00   1.00    7.50    --  106.05 -94.00  30.00   80
 12  \w     59.00 170.00   1.00    7.50    --  106.05  15.00 -60.00  111
;
_diffrn_measurement_device 'four-circle diffractometer'
_diffrn_measurement_device_type 'SuperNova, Dual, Cu at home/near, AtlasS2'
_diffrn_measurement_method '\w scans'
_diffrn_orient_matrix_type 'CrysAlisPro convention (1999,Acta A55,543-557)'
_diffrn_orient_matrix_UB_11 0.0165801000
_diffrn_orient_matrix_UB_12 0.0704055000
_diffrn_orient_matrix_UB_13 -0.0334302000
_diffrn_orient_matrix_UB_21 0.0181410000
_diffrn_orient_matrix_UB_22 -0.0815897000
_diffrn_orient_matrix_UB_23 -0.0272520000
_diffrn_orient_matrix_UB_31 -0.0715513000
_diffrn_orient_matrix_UB_32 -0.0043540000
_diffrn_orient_matrix_UB_33 -0.0296481000
_diffrn_radiation_monochromator mirror
_diffrn_radiation_probe x-ray
_diffrn_radiation_type 'Cu K\a'
_diffrn_radiation_wavelength 1.54184
_diffrn_reflns_av_R_equivalents 0.0216
_diffrn_reflns_av_unetI/netI 0.0178
_diffrn_reflns_Laue_measured_fraction_full 0.997
_diffrn_reflns_Laue_measured_fraction_max 0.975
_diffrn_reflns_limit_h_max 22
_diffrn_reflns_limit_h_min -26
_diffrn_reflns_limit_k_max 16
_diffrn_reflns_limit_k_min -17
_diffrn_reflns_limit_l_max 32
_diffrn_reflns_limit_l_min -37
_diffrn_reflns_number 26501
_diffrn_reflns_point_group_measured_fraction_full 0.997
_diffrn_reflns_point_group_measured_fraction_max 0.975
_diffrn_reflns_theta_full 67.684
_diffrn_reflns_theta_max 73.057
_diffrn_reflns_theta_min 3.780
_diffrn_source 'micro-focus sealed X-ray tube'
_diffrn_source_type 'SuperNova (Cu) X-ray Source'
_exptl_absorpt_coefficient_mu 1.132
_exptl_absorpt_correction_T_max 1.00000
_exptl_absorpt_correction_T_min 0.77974
_exptl_absorpt_correction_type multi-scan
_exptl_absorpt_process_details
;
CrysAlisPro 1.171.41.110a (Rigaku Oxford Diffraction, 2021)
Empirical absorption correction using spherical harmonics,
implemented in SCALE3 ABSPACK scaling algorithm.
;
_exptl_crystal_density_diffrn 1.498
_exptl_crystal_description block
_exptl_crystal_F_000 4080
_exptl_crystal_size_max 0.24
_exptl_crystal_size_mid 0.22
_exptl_crystal_size_min 0.21
_refine_diff_density_max 0.193
_refine_diff_density_min -0.194
_refine_diff_density_rms 0.041
_refine_ls_extinction_method none
_refine_ls_goodness_of_fit_ref 1.073
_refine_ls_hydrogen_treatment constr
_refine_ls_matrix_type full
_refine_ls_number_parameters 730
_refine_ls_number_reflns 8678
_refine_ls_number_restraints 0
_refine_ls_restrained_S_all 1.073
_refine_ls_R_factor_all 0.0900
_refine_ls_R_factor_gt 0.0703
_refine_ls_shift/su_max 0.001
_refine_ls_shift/su_mean 0.000
_refine_ls_structure_factor_coef Fsqd
_refine_ls_weighting_details 'w=1/[\s^2^(Fo^2^)+(0.0847P)^2^+6.7067P] where P=(Fo^2^+2Fc^2^)/3'
_refine_ls_weighting_scheme calc
_refine_ls_wR_factor_gt 0.1927
_refine_ls_wR_factor_ref 0.2115
_reflns_Friedel_coverage 0.000
_reflns_number_gt 6235
_reflns_number_total 8678
_reflns_threshold_expression 'I > 2\s(I)'
_cod_data_source_file d2cc02823a2.cif
_cod_data_source_block wb20211018_autored
_cod_database_code 7130420
_shelxl_version_number 2013-4
_chemical_oxdiff_formula c20h20o2f3
_shelx_space_group_comment
;
The symmetry employed for this shelxl refinement is uniquely defined
by the following loop, which should always be used as a source of
symmetry information in preference to the above space-group names.
They are only intended as comments.
;
_shelx_estimated_absorpt_t_max 0.797
_shelx_estimated_absorpt_t_min 0.773
_reflns_odcompleteness_completeness 99.61
_reflns_odcompleteness_iscentric 1
_reflns_odcompleteness_theta 66.97
_olex2_refinement_description
;
1. Others
 Fixed Sof: F2(0.5) F1(0.5) F3(0.5) F9'(0.5) F8'(0.5) F7'(0.5) F5(0.5) F6(0.5)
 F4(0.5) F6'(0.5) F5'(0.5) F4'(0.5) F7(0.5) F9(0.5) F8(0.5) F2'(0.5) F3'(0.5)
 F1'(0.5)
2.a Aromatic/amide H refined with riding coordinates:
 C25(H25), C42(H42), C9(H9), C4(H4), C28(H28), C32(H32), C48(H48), C3(H3),
 C20(H20), C6(H6), C7(H7), C31(H31), C12(H12), C47(H47), C29(H29), C16(H16),
 C44(H44), C22(H22), C23(H23), C19(H19), C39(H39), C13(H13), C38(H38), C45(H45),
  C15(H15), C36(H36), C35(H35)
;
_olex2_submission_special_instructions 'No special instructions were received'
_oxdiff_exptl_absorpt_empirical_details
;
Empirical correction (ABSPACK) includes:
- Absorption correction using spherical harmonics
- Frame scaling
;
_oxdiff_exptl_absorpt_empirical_full_max 1.359
_oxdiff_exptl_absorpt_empirical_full_min 0.621

loop_
_space_group_symop_operation_xyz
'x, y, z'
'-x, y, -z+1/2'
'x+1/2, y+1/2, z'
'-x+1/2, y+1/2, -z+1/2'
'-x, -y, -z'
'x, -y, z-1/2'
'-x+1/2, -y+1/2, -z'
'x+1/2, -y+1/2, z-1/2'

loop_
_atom_site_label
_atom_site_type_symbol
_atom_site_fract_x
_atom_site_fract_y
_atom_site_fract_z
_atom_site_U_iso_or_equiv
_atom_site_adp_type
_atom_site_occupancy
_atom_site_site_symmetry_order
_atom_site_calc_flag
_atom_site_refinement_flags_posn
_atom_site_refinement_flags_adp
_atom_site_refinement_flags_occupancy
_atom_site_disorder_assembly
_atom_site_disorder_group
O1 O 0.42982(10) 0.81756(12) 0.68069(6) 0.0744(5) Uani 1 1 d . . . . .
O7 O 0.07134(11) 0.81483(12) 0.44565(6) 0.0835(6) Uani 1 1 d . . . . .
O4 O 0.26309(13) 0.81621(13) 0.56414(6) 0.0921(7) Uani 1 1 d . . . . .
N1 N 0.42711(12) 0.90887(16) 0.69630(7) 0.0750(6) Uani 1 1 d . . . . .
N5 N 0.07420(13) 0.90555(15) 0.46332(7) 0.0787(6) Uani 1 1 d . . . . .
C27 C 0.25809(12) 0.98086(17) 0.65052(8) 0.0635(6) Uani 1 1 d . . . . .
O6 O 0.23806(14) 1.2066(2) 0.76731(10) 0.1212(9) Uani 1 1 d . . . . .
C43 C 0.08780(12) 0.97842(17) 0.53616(8) 0.0641(6) Uani 1 1 d . . . . .
N4 N 0.24492(14) 1.2190(2) 0.72911(11) 0.0977(8) Uani 1 1 d . . . . .
N3 N 0.26199(15) 0.90717(17) 0.58080(8) 0.0924(8) Uani 1 1 d . . . . .
N6 N 0.09278(14) 1.2158(2) 0.61850(11) 0.1001(9) Uani 1 1 d . . . . .
C11 C 0.41058(12) 0.98367(18) 0.76298(8) 0.0645(6) Uani 1 1 d . . . . .
C10 C 0.41620(12) 0.89982(17) 0.73630(8) 0.0620(6) Uani 1 1 d . . . . .
C8 C 0.42047(12) 0.75647(18) 0.71223(8) 0.0623(6) Uani 1 1 d . . . . .
C41 C 0.08401(12) 0.89547(18) 0.50726(8) 0.0653(6) Uani 1 1 d . . . . .
N2 N 0.38983(15) 1.2234(3) 0.83801(13) 0.1109(11) Uani 1 1 d . . . . .
C26 C 0.26115(12) 0.89756(18) 0.62300(8) 0.0645(6) Uani 1 1 d . . . . .
F2 F 0.4667(8) 0.3173(9) 0.7041(5) 0.134(5) Uani 0.5 1 d . . P . .
C24 C 0.26289(12) 0.75490(18) 0.59774(8) 0.0657(6) Uani 1 1 d . . . . .
C25 C 0.26164(13) 0.80281(18) 0.63526(8) 0.0679(6) Uani 1 1 d . . . . .
H25 H 0.2612 0.7784 0.6634 0.081 Uiso 1 1 calc R U . . .
C42 C 0.08765(14) 0.80022(18) 0.51940(9) 0.0729(7) Uani 1 1 d . . . . .
H42 H 0.0943 0.7752 0.5484 0.087 Uiso 1 1 calc R U . . .
C9 C 0.41177(12) 0.80508(18) 0.74784(8) 0.0662(6) Uani 1 1 d . . . . .
H9 H 0.4044 0.7813 0.7743 0.079 Uiso 1 1 calc R U . . .
F1 F 0.3711(6) 0.3259(10) 0.6673(7) 0.155(6) Uani 0.5 1 d . . P . .
C5 C 0.42162(12) 0.65680(18) 0.70125(8) 0.0634(6) Uani 1 1 d . . . . .
O2 O 0.38346(16) 1.2116(2) 0.87652(11) 0.1446(12) Uani 1 1 d . . . . .
F3 F 0.4500(7) 0.3476(10) 0.6356(5) 0.136(5) Uani 0.5 1 d . . P . .
C21 C 0.26155(12) 0.65545(18) 0.58593(8) 0.0649(6) Uani 1 1 d . . . . .
C40 C 0.07958(14) 0.75317(18) 0.48040(8) 0.0691(6) Uani 1 1 d . . . . .
C2 C 0.42544(13) 0.46793(19) 0.68152(10) 0.0730(7) Uani 1 1 d . . . . .
O5 O 0.24751(18) 1.2957(2) 0.71288(12) 0.1456(12) Uani 1 1 d . . . . .
C4 C 0.43261(15) 0.62833(19) 0.66096(9) 0.0760(7) Uani 1 1 d . . . . .
H4 H 0.4388 0.6728 0.6403 0.091 Uiso 1 1 calc R U . . .
O9 O 0.09224(17) 1.2039(2) 0.65798(10) 0.1394(11) Uani 1 1 d . . . . .
O3 O 0.38666(17) 1.3000(2) 0.81978(14) 0.1521(13) Uani 1 1 d . . . . .
C28 C 0.26708(14) 1.06973(19) 0.63497(9) 0.0758(7) Uani 1 1 d . . . . .
H28 H 0.2765 1.0767 0.6071 0.091 Uiso 1 1 calc R U . . .
C46 C 0.09193(13) 1.1329(2) 0.58996(10) 0.0773(7) Uani 1 1 d . . . . .
C18 C 0.25656(14) 0.46710(19) 0.56344(10) 0.0761(7) Uani 1 1 d . . . . .
C37 C 0.07775(14) 0.65389(18) 0.46794(9) 0.0702(6) Uani 1 1 d . . . . .
C32 C 0.24482(13) 0.9716(2) 0.69231(9) 0.0721(7) Uani 1 1 d . . . . .
H32 H 0.2388 0.9123 0.7031 0.087 Uiso 1 1 calc R U . . .
C30 C 0.24915(13) 1.1359(2) 0.70155(10) 0.0763(7) Uani 1 1 d . . . . .
C48 C 0.08577(14) 0.9689(2) 0.58072(9) 0.0756(7) Uani 1 1 d . . . . .
H48 H 0.0832 0.9096 0.5926 0.091 Uiso 1 1 calc R U . . .
C3 C 0.43453(15) 0.5333(2) 0.65082(10) 0.0782(7) Uani 1 1 d . . . . .
H3 H 0.4419 0.5144 0.6235 0.094 Uiso 1 1 calc R U . . .
C20 C 0.26508(16) 0.6272(2) 0.54354(9) 0.0806(8) Uani 1 1 d . . . . .
H20 H 0.2693 0.6718 0.5223 0.097 Uiso 1 1 calc R U . . .
C34 C 0.07185(14) 0.46537(19) 0.44460(11) 0.0781(7) Uani 1 1 d . . . . .
C6 C 0.41209(14) 0.58968(19) 0.73152(9) 0.0747(7) Uani 1 1 d . . . . .
H6 H 0.4045 0.6082 0.7588 0.090 Uiso 1 1 calc R U . . .
C7 C 0.41369(15) 0.4962(2) 0.72170(10) 0.0818(8) Uani 1 1 d . . . . .
H7 H 0.4068 0.4518 0.7422 0.098 Uiso 1 1 calc R U . . .
C31 C 0.24050(14) 1.0496(2) 0.71820(10) 0.0770(7) Uani 1 1 d . . . . .
H31 H 0.2319 1.0434 0.7463 0.092 Uiso 1 1 calc R U . . .
C14 C 0.39735(14) 1.1403(2) 0.81208(11) 0.0833(8) Uani 1 1 d . . . . .
C12 C 0.41595(14) 1.07253(19) 0.74593(10) 0.0768(7) Uani 1 1 d . . . . .
H12 H 0.4242 1.0792 0.7177 0.092 Uiso 1 1 calc R U . . .
F9' F 0.1263(4) 0.3293(8) 0.4325(5) 0.166(7) Uani 0.5 1 d . . P . .
C47 C 0.08756(14) 1.0467(2) 0.60772(10) 0.0809(8) Uani 1 1 d . . . . .
H47 H 0.0858 1.0403 0.6376 0.097 Uiso 1 1 calc R U . . .
C29 C 0.26224(15) 1.1481(2) 0.66042(10) 0.0820(8) Uani 1 1 d . . . . .
H29 H 0.2677 1.2077 0.6499 0.098 Uiso 1 1 calc R U . . .
O8 O 0.0953(2) 1.2930(2) 0.60220(12) 0.1528(13) Uani 1 1 d . . . . .
C16 C 0.39921(16) 0.9749(2) 0.80521(9) 0.0823(8) Uani 1 1 d . . . . .
H16 H 0.3959 0.9157 0.8170 0.099 Uiso 1 1 calc R U . . .
C44 C 0.09232(16) 1.0670(2) 0.51929(9) 0.0812(8) Uani 1 1 d . . . . .
H44 H 0.0939 1.0740 0.4894 0.097 Uiso 1 1 calc R U . . .
C22 C 0.25623(15) 0.5880(2) 0.61720(10) 0.0792(7) Uani 1 1 d . . . . .
H22 H 0.2542 0.6060 0.6460 0.095 Uiso 1 1 calc R U . . .
C23 C 0.25387(16) 0.4942(2) 0.60600(11) 0.0838(8) Uani 1 1 d . . . . .
H23 H 0.2505 0.4493 0.6273 0.101 Uiso 1 1 calc R U . . .
C19 C 0.26242(16) 0.5331(2) 0.53221(10) 0.0853(8) Uani 1 1 d . . . . .
H19 H 0.2646 0.5147 0.5035 0.102 Uiso 1 1 calc R U . . .
C39 C 0.08040(16) 0.4919(2) 0.48900(11) 0.0866(8) Uani 1 1 d . . . . .
H39 H 0.0844 0.4463 0.5113 0.104 Uiso 1 1 calc R U . . .
C13 C 0.40905(15) 1.1513(2) 0.77065(12) 0.0851(8) Uani 1 1 d . . . . .
H13 H 0.4124 1.2109 0.7592 0.102 Uiso 1 1 calc R U . . .
C38 C 0.08308(15) 0.5854(2) 0.50083(10) 0.0807(8) Uani 1 1 d . . . . .
H38 H 0.0885 0.6024 0.5310 0.097 Uiso 1 1 calc R U . . .
C45 C 0.09451(16) 1.1456(2) 0.54609(10) 0.0853(8) Uani 1 1 d . . . . .
H45 H 0.0976 1.2052 0.5347 0.102 Uiso 1 1 calc R U . . .
C33 C 0.0698(2) 0.3655(2) 0.43103(14) 0.0941(9) Uani 1 1 d . . . . .
C1 C 0.4284(2) 0.3661(2) 0.67090(14) 0.0969(10) Uani 1 1 d . . . . .
C15 C 0.39278(16) 1.0533(3) 0.82998(11) 0.0928(9) Uani 1 1 d . . . . .
H15 H 0.3854 1.0473 0.8585 0.111 Uiso 1 1 calc R U . . .
C17 C 0.2541(2) 0.3658(2) 0.55056(14) 0.0959(10) Uani 1 1 d . . . . .
F8' F 0.0426(7) 0.3112(8) 0.4511(5) 0.152(5) Uani 0.5 1 d . . P . .
F7' F 0.0423(6) 0.3518(5) 0.3851(3) 0.132(3) Uani 0.5 1 d . . P . .
C36 C 0.0698(2) 0.6261(2) 0.42394(10) 0.1000(11) Uani 1 1 d . . . . .
H36 H 0.0662 0.6712 0.4015 0.120 Uiso 1 1 calc R U . . .
C35 C 0.0671(2) 0.5328(2) 0.41208(11) 0.1013(11) Uani 1 1 d . . . . .
H35 H 0.0620 0.5157 0.3820 0.122 Uiso 1 1 calc R U . . .
F5 F 0.2591(9) 0.3061(4) 0.5853(3) 0.138(3) Uani 0.5 1 d . . P . .
F6 F 0.3008(9) 0.3402(6) 0.5341(7) 0.183(7) Uani 0.5 1 d . . P . .
F4 F 0.1972(6) 0.3398(6) 0.5237(6) 0.165(5) Uani 0.5 1 d . . P . .
F6' F 0.2469(10) 0.3569(5) 0.5059(3) 0.154(3) Uani 0.5 1 d . . P . .
F5' F 0.3070(7) 0.3255(9) 0.5666(8) 0.222(7) Uani 0.5 1 d . . P . .
F4' F 0.2104(9) 0.3235(6) 0.5598(7) 0.167(4) Uani 0.5 1 d . . P . .
F7 F 0.0121(4) 0.3419(5) 0.4087(5) 0.163(3) Uani 0.5 1 d . . P . .
F9 F 0.1120(9) 0.3452(7) 0.4118(7) 0.204(8) Uani 0.5 1 d . . P . .
F8 F 0.0782(10) 0.3074(7) 0.4675(4) 0.173(6) Uani 0.5 1 d . . P . .
F2' F 0.4834(9) 0.3321(10) 0.6933(6) 0.198(8) Uani 0.5 1 d . . P . .
F3' F 0.4205(11) 0.3510(11) 0.6284(6) 0.201(8) Uani 0.5 1 d . . P . .
F1' F 0.3855(9) 0.3154(11) 0.6798(7) 0.194(8) Uani 0.5 1 d . . P . .

loop_
_atom_site_aniso_label
_atom_site_aniso_U_11
_atom_site_aniso_U_22
_atom_site_aniso_U_33
_atom_site_aniso_U_23
_atom_site_aniso_U_13
_atom_site_aniso_U_12
O1 0.1097(14) 0.0625(10) 0.0551(9) -0.0020(8) 0.0294(9) -0.0025(9)
O7 0.1359(18) 0.0597(10) 0.0584(10) -0.0008(8) 0.0323(10) 0.0007(10)
O4 0.156(2) 0.0644(11) 0.0626(11) -0.0044(9) 0.0402(12) 0.0016(11)
N1 0.1061(17) 0.0617(12) 0.0616(12) -0.0027(9) 0.0302(12) -0.0009(11)
N5 0.1196(19) 0.0619(12) 0.0592(12) -0.0026(10) 0.0321(12) -0.0014(12)
C27 0.0663(14) 0.0639(14) 0.0612(13) -0.0052(11) 0.0189(11) 0.0003(11)
O6 0.132(2) 0.136(2) 0.1052(18) -0.0486(16) 0.0476(16) 0.0076(16)
C43 0.0699(14) 0.0680(15) 0.0559(13) -0.0008(11) 0.0194(11) 0.0001(11)
N4 0.0896(17) 0.094(2) 0.111(2) -0.0369(17) 0.0287(15) 0.0023(15)
N3 0.153(2) 0.0643(14) 0.0667(14) -0.0031(11) 0.0409(15) 0.0018(14)
N6 0.0966(19) 0.102(2) 0.104(2) -0.0383(18) 0.0303(16) 0.0009(16)
C11 0.0627(13) 0.0702(15) 0.0602(13) -0.0070(11) 0.0163(11) 0.0032(11)
C10 0.0650(13) 0.0677(14) 0.0530(12) -0.0037(11) 0.0153(10) -0.0012(11)
C8 0.0694(14) 0.0674(14) 0.0518(12) 0.0036(11) 0.0191(10) -0.0015(11)
C41 0.0737(15) 0.0684(15) 0.0554(13) -0.0009(11) 0.0205(11) -0.0004(12)
N2 0.0849(18) 0.117(3) 0.127(3) -0.056(2) 0.0228(17) 0.0051(17)
C26 0.0705(14) 0.0658(14) 0.0583(13) -0.0040(11) 0.0191(11) -0.0012(11)
F2 0.184(14) 0.077(4) 0.127(5) 0.020(4) 0.021(6) 0.026(5)
C24 0.0727(15) 0.0658(15) 0.0596(14) -0.0003(11) 0.0194(11) 0.0025(11)
C25 0.0821(16) 0.0649(15) 0.0587(13) -0.0005(11) 0.0225(12) -0.0018(12)
C42 0.0960(19) 0.0680(15) 0.0557(13) 0.0068(11) 0.0224(13) 0.0058(13)
C9 0.0757(15) 0.0701(15) 0.0569(13) -0.0002(11) 0.0248(11) -0.0033(12)
F1 0.106(4) 0.075(5) 0.258(13) -0.027(6) 0.004(6) -0.025(3)
C5 0.0682(14) 0.0681(15) 0.0541(13) -0.0004(11) 0.0171(11) -0.0002(11)
O2 0.145(3) 0.165(3) 0.125(2) -0.075(2) 0.0389(19) 0.013(2)
F3 0.218(11) 0.080(4) 0.147(12) -0.030(6) 0.112(11) -0.002(5)
C21 0.0684(14) 0.0647(14) 0.0619(14) -0.0027(11) 0.0180(11) 0.0016(11)
C40 0.0876(17) 0.0638(14) 0.0589(14) 0.0027(11) 0.0252(12) 0.0019(12)
C2 0.0752(16) 0.0646(15) 0.0760(16) -0.0031(13) 0.0150(13) -0.0016(12)
O5 0.208(4) 0.0839(18) 0.160(3) -0.0410(18) 0.076(2) -0.0058(19)
C4 0.099(2) 0.0703(16) 0.0628(15) 0.0022(12) 0.0300(14) -0.0062(14)
O9 0.175(3) 0.155(3) 0.0972(18) -0.0564(18) 0.0511(18) -0.001(2)
O3 0.157(3) 0.102(2) 0.203(4) -0.063(2) 0.059(2) 0.002(2)
C28 0.0941(19) 0.0704(16) 0.0692(15) -0.0058(13) 0.0327(14) -0.0078(14)
C46 0.0704(16) 0.0875(19) 0.0727(17) -0.0231(15) 0.0171(13) -0.0001(13)
C18 0.0780(17) 0.0652(15) 0.0796(18) -0.0053(13) 0.0118(14) 0.0079(13)
C37 0.0876(17) 0.0608(14) 0.0662(15) 0.0027(12) 0.0277(13) 0.0056(12)
C32 0.0778(16) 0.0741(16) 0.0678(15) -0.0018(12) 0.0253(12) -0.0008(13)
C30 0.0706(15) 0.0806(18) 0.0779(17) -0.0230(14) 0.0208(13) 0.0009(13)
C48 0.0901(18) 0.0792(17) 0.0598(14) 0.0017(13) 0.0240(13) 0.0034(14)
C3 0.0924(19) 0.0761(17) 0.0692(16) -0.0093(13) 0.0273(14) -0.0003(14)
C20 0.111(2) 0.0691(16) 0.0649(15) -0.0032(13) 0.0291(15) 0.0045(15)
C34 0.0834(18) 0.0643(16) 0.0869(19) -0.0012(14) 0.0238(15) 0.0060(13)
C6 0.0897(18) 0.0750(17) 0.0644(15) 0.0046(13) 0.0297(13) 0.0025(14)
C7 0.095(2) 0.0703(17) 0.0821(18) 0.0102(14) 0.0278(15) -0.0026(14)
C31 0.0809(17) 0.0854(19) 0.0693(16) -0.0106(14) 0.0281(13) 0.0023(14)
C14 0.0705(16) 0.089(2) 0.087(2) -0.0312(17) 0.0150(14) 0.0003(14)
C12 0.0869(18) 0.0707(16) 0.0763(17) -0.0071(13) 0.0281(14) -0.0058(13)
F9' 0.119(5) 0.091(6) 0.254(13) -0.030(7) -0.008(8) 0.039(5)
C47 0.0860(18) 0.098(2) 0.0610(15) -0.0069(15) 0.0236(13) 0.0050(16)
C29 0.096(2) 0.0668(16) 0.0844(19) -0.0083(14) 0.0265(16) -0.0069(14)
O8 0.226(4) 0.097(2) 0.151(3) -0.0514(19) 0.078(3) -0.012(2)
C16 0.098(2) 0.0861(19) 0.0656(16) -0.0056(14) 0.0278(14) 0.0037(15)
C44 0.113(2) 0.0729(17) 0.0621(15) -0.0052(13) 0.0316(15) -0.0058(15)
C22 0.102(2) 0.0704(16) 0.0683(16) -0.0006(13) 0.0277(14) 0.0059(14)
C23 0.101(2) 0.0664(16) 0.0862(19) 0.0079(14) 0.0293(16) 0.0081(14)
C19 0.111(2) 0.0739(18) 0.0719(17) -0.0117(14) 0.0261(16) 0.0076(16)
C39 0.107(2) 0.0642(16) 0.088(2) 0.0134(15) 0.0264(17) 0.0104(15)
C13 0.0859(19) 0.0656(16) 0.105(2) -0.0154(15) 0.0270(17) -0.0049(14)
C38 0.105(2) 0.0713(17) 0.0660(15) 0.0038(13) 0.0236(14) 0.0078(15)
C45 0.105(2) 0.0711(17) 0.0837(19) -0.0093(15) 0.0317(16) -0.0100(15)
C33 0.099(2) 0.0697(19) 0.107(3) -0.0002(19) 0.016(2) 0.0028(18)
C1 0.112(3) 0.071(2) 0.100(3) -0.0040(19) 0.017(2) 0.0006(19)
C15 0.098(2) 0.110(3) 0.0737(18) -0.0225(17) 0.0283(16) 0.0075(18)
C17 0.105(3) 0.070(2) 0.104(3) -0.0066(18) 0.015(2) 0.0086(19)
F8' 0.226(13) 0.091(5) 0.168(11) -0.022(7) 0.100(10) -0.040(7)
F7' 0.180(8) 0.088(3) 0.109(4) -0.026(3) 0.010(4) 0.025(4)
C36 0.175(4) 0.0664(17) 0.0666(17) 0.0005(13) 0.046(2) 0.0014(19)
C35 0.160(3) 0.0705(18) 0.0775(19) -0.0062(15) 0.039(2) 0.0018(19)
F5 0.228(10) 0.065(3) 0.110(4) 0.016(2) 0.029(5) 0.005(5)
F6 0.264(15) 0.069(3) 0.300(17) 0.016(7) 0.220(16) 0.034(7)
F4 0.154(6) 0.084(4) 0.195(9) -0.037(5) -0.058(7) 0.011(4)
F6' 0.266(11) 0.074(4) 0.127(5) -0.040(3) 0.063(6) -0.013(6)
F5' 0.172(10) 0.106(8) 0.329(19) -0.048(10) -0.034(10) 0.065(7)
F4' 0.225(12) 0.083(5) 0.219(11) -0.021(7) 0.103(9) -0.052(7)
F7 0.135(6) 0.112(4) 0.196(9) -0.045(6) -0.035(6) -0.010(4)
F9 0.306(19) 0.065(3) 0.335(18) -0.012(8) 0.247(17) 0.014(8)
F8 0.301(16) 0.061(3) 0.130(6) 0.022(3) 0.014(8) -0.016(6)
F2' 0.134(7) 0.103(8) 0.30(2) -0.058(9) -0.034(10) 0.055(6)
F3' 0.38(2) 0.076(4) 0.122(7) -0.030(4) 0.017(11) 0.004(10)
F1' 0.243(18) 0.076(5) 0.314(18) -0.008(8) 0.163(15) -0.037(9)

loop_
_atom_type_symbol
_atom_type_description
_atom_type_scat_dispersion_real
_atom_type_scat_dispersion_imag
_atom_type_scat_source
C C 0.0181 0.0091 'International Tables Vol C Tables 4.2.6.8 and 6.1.1.4'
H H 0.0000 0.0000 'International Tables Vol C Tables 4.2.6.8 and 6.1.1.4'
F F 0.0727 0.0534 'International Tables Vol C Tables 4.2.6.8 and 6.1.1.4'
N N 0.0311 0.0180 'International Tables Vol C Tables 4.2.6.8 and 6.1.1.4'
O O 0.0492 0.0322 'International Tables Vol C Tables 4.2.6.8 and 6.1.1.4'

loop_
_geom_angle_atom_site_label_1
_geom_angle_atom_site_label_2
_geom_angle_atom_site_label_3
_geom_angle
_geom_angle_site_symmetry_1
_geom_angle_site_symmetry_3
_geom_angle_publ_flag
C8 O1 N1 109.35(18) . . ?
C40 O7 N5 108.44(18) . . ?
C24 O4 N3 108.76(19) . . ?
C10 N1 O1 105.1(2) . . ?
C41 N5 O7 105.8(2) . . ?
C28 C27 C26 120.9(2) . . ?
C28 C27 C32 118.9(2) . . ?
C32 C27 C26 120.1(2) . . ?
C48 C43 C41 120.3(2) . . ?
C44 C43 C41 120.9(2) . . ?
C44 C43 C48 118.8(2) . . ?
O6 N4 C30 118.0(3) . . ?
O5 N4 O6 123.4(3) . . ?
O5 N4 C30 118.6(3) . . ?
C26 N3 O4 105.6(2) . . ?
O9 N6 C46 118.3(3) . . ?
O8 N6 O9 122.9(3) . . ?
O8 N6 C46 118.8(3) . . ?
C12 C11 C10 120.6(2) . . ?
C16 C11 C10 120.3(2) . . ?
C16 C11 C12 119.1(2) . . ?
N1 C10 C11 119.9(2) . . ?
N1 C10 C9 111.7(2) . . ?
C9 C10 C11 128.5(2) . . ?
O1 C8 C5 116.6(2) . . ?
C9 C8 O1 108.8(2) . . ?
C9 C8 C5 134.6(2) . . ?
N5 C41 C43 119.8(2) . . ?
N5 C41 C42 111.0(2) . . ?
C42 C41 C43 129.2(2) . . ?
O2 N2 C14 117.6(4) . . ?
O3 N2 O2 123.5(3) . . ?
O3 N2 C14 118.7(4) . . ?
N3 C26 C27 119.8(2) . . ?
N3 C26 C25 111.4(2) . . ?
C25 C26 C27 128.8(2) . . ?
C1 F2 F1' 47.4(8) . . ?
F2' F2 C1 73(2) . . ?
F2' F2 F1' 117(3) . . ?
O4 C24 C21 116.4(2) . . ?
C25 C24 O4 108.9(2) . . ?
C25 C24 C21 134.6(2) . . ?
C26 C25 H25 127.4 . . ?
C24 C25 C26 105.3(2) . . ?
C24 C25 H25 127.4 . . ?
C41 C42 H42 127.3 . . ?
C40 C42 C41 105.4(2) . . ?
C40 C42 H42 127.3 . . ?
C10 C9 H9 127.5 . . ?
C8 C9 C10 105.1(2) . . ?
C8 C9 H9 127.5 . . ?
C4 C5 C8 120.7(2) . . ?
C4 C5 C6 119.0(2) . . ?
C6 C5 C8 120.3(2) . . ?
C1 F3 F2' 47.2(7) . . ?
F3' F3 C1 74(2) . . ?
F3' F3 F2' 118(3) . . ?
C20 C21 C24 120.9(2) . . ?
C20 C21 C22 118.7(2) . . ?
C22 C21 C24 120.4(2) . . ?
O7 C40 C37 115.9(2) . . ?
C42 C40 O7 109.3(2) . . ?
C42 C40 C37 134.8(2) . . ?
C3 C2 C7 120.1(3) . . ?
C3 C2 C1 119.4(3) . . ?
C7 C2 C1 120.5(3) . . ?
C5 C4 H4 119.7 . . ?
C5 C4 C3 120.6(3) . . ?
C3 C4 H4 119.7 . . ?
C27 C28 H28 119.7 . . ?
C29 C28 C27 120.7(3) . . ?
C29 C28 H28 119.7 . . ?
C47 C46 N6 119.0(3) . . ?
C47 C46 C45 122.4(3) . . ?
C45 C46 N6 118.6(3) . . ?
C23 C18 C17 121.0(3) . . ?
C19 C18 C23 120.0(3) . . ?
C19 C18 C17 119.0(3) . . ?
C38 C37 C40 120.2(2) . . ?
C36 C37 C40 121.6(2) . . ?
C36 C37 C38 118.2(3) . . ?
C27 C32 H32 119.6 . . ?
C31 C32 C27 120.8(3) . . ?
C31 C32 H32 119.6 . . ?
C31 C30 N4 118.7(3) . . ?
C31 C30 C29 122.5(3) . . ?
C29 C30 N4 118.8(3) . . ?
C43 C48 H48 119.7 . . ?
C47 C48 C43 120.6(3) . . ?
C47 C48 H48 119.7 . . ?
C2 C3 C4 119.4(3) . . ?
C2 C3 H3 120.3 . . ?
C4 C3 H3 120.3 . . ?
C21 C20 H20 119.7 . . ?
C21 C20 C19 120.7(3) . . ?
C19 C20 H20 119.7 . . ?
C39 C34 C33 121.8(3) . . ?
C35 C34 C39 119.2(3) . . ?
C35 C34 C33 118.9(3) . . ?
C5 C6 H6 119.6 . . ?
C7 C6 C5 120.7(3) . . ?
C7 C6 H6 119.6 . . ?
C2 C7 H7 119.9 . . ?
C6 C7 C2 120.2(3) . . ?
C6 C7 H7 119.9 . . ?
C32 C31 H31 120.7 . . ?
C30 C31 C32 118.5(3) . . ?
C30 C31 H31 120.7 . . ?
C13 C14 N2 118.9(3) . . ?
C13 C14 C15 121.7(3) . . ?
C15 C14 N2 119.3(3) . . ?
C11 C12 H12 119.8 . . ?
C13 C12 C11 120.4(3) . . ?
C13 C12 H12 119.8 . . ?
C33 F9' F8 52.2(6) . . ?
F9 F9' C33 69.5(14) . . ?
F9 F9' F8 117.9(19) . . ?
C46 C47 C48 119.0(3) . . ?
C46 C47 H47 120.5 . . ?
C48 C47 H47 120.5 . . ?
C28 C29 H29 120.7 . . ?
C30 C29 C28 118.6(3) . . ?
C30 C29 H29 120.7 . . ?
C11 C16 H16 119.7 . . ?
C15 C16 C11 120.5(3) . . ?
C15 C16 H16 119.7 . . ?
C43 C44 H44 119.4 . . ?
C43 C44 C45 121.2(3) . . ?
C45 C44 H44 119.4 . . ?
C21 C22 H22 119.7 . . ?
C23 C22 C21 120.6(3) . . ?
C23 C22 H22 119.7 . . ?
C18 C23 C22 120.0(3) . . ?
C18 C23 H23 120.0 . . ?
C22 C23 H23 120.0 . . ?
C18 C19 C20 119.9(3) . . ?
C18 C19 H19 120.1 . . ?
C20 C19 H19 120.1 . . ?
C34 C39 H39 119.7 . . ?
C34 C39 C38 120.7(3) . . ?
C38 C39 H39 119.7 . . ?
C14 C13 C12 119.0(3) . . ?
C14 C13 H13 120.5 . . ?
C12 C13 H13 120.5 . . ?
C37 C38 H38 119.9 . . ?
C39 C38 C37 120.2(3) . . ?
C39 C38 H38 119.9 . . ?
C46 C45 C44 118.0(3) . . ?
C46 C45 H45 121.0 . . ?
C44 C45 H45 121.0 . . ?
F9' C33 C34 114.8(6) . . ?
F9' C33 F7' 96.2(7) . . ?
F9' C33 F8 79.2(9) . . ?
F8' C33 C34 116.8(6) . . ?
F8' C33 F9' 106.5(8) . . ?
F8' C33 F7' 107.1(7) . . ?
F8' C33 F7 65.7(7) . . ?
F8' C33 F9 126.2(8) . . ?
F8' C33 F8 34.8(8) . . ?
F7' C33 C34 113.2(4) . . ?
F7 C33 C34 110.9(4) . . ?
F7 C33 F9' 131.0(7) . . ?
F7 C33 F7' 48.6(5) . . ?
F7 C33 F8 99.9(8) . . ?
F9 C33 C34 113.0(6) . . ?
F9 C33 F9' 30.4(10) . . ?
F9 C33 F7' 68.8(9) . . ?
F9 C33 F7 113.3(9) . . ?
F9 C33 F8 107.2(9) . . ?
F8 C33 C34 111.7(6) . . ?
F8 C33 F7' 132.2(6) . . ?
F2 C1 F1 101.2(11) . . ?
F2 C1 C2 113.7(8) . . ?
F1 C1 C2 110.5(8) . . ?
F3 C1 F2 104.5(10) . . ?
F3 C1 F1 111.2(12) . . ?
F3 C1 C2 114.8(7) . . ?
F2' C1 F2 26.0(13) . . ?
F2' C1 F1 124.2(11) . . ?
F2' C1 F3 84.0(12) . . ?
F2' C1 C2 109.9(8) . . ?
F2' C1 F3' 109.3(11) . . ?
F3' C1 F2 125.2(11) . . ?
F3' C1 F1 88.7(12) . . ?
F3' C1 F3 27.0(14) . . ?
F3' C1 C2 112.5(8) . . ?
F1' C1 F2 81.8(12) . . ?
F1' C1 F1 19.7(15) . . ?
F1' C1 F3 120.0(11) . . ?
F1' C1 C2 116.2(9) . . ?
F1' C1 F2' 105.8(12) . . ?
F1' C1 F3' 102.7(13) . . ?
C14 C15 C16 119.2(3) . . ?
C14 C15 H15 120.4 . . ?
C16 C15 H15 120.4 . . ?
F5 C17 C18 114.6(4) . . ?
F6 C17 C18 113.9(6) . . ?
F6 C17 F5 103.0(6) . . ?
F6 C17 F4 110.4(9) . . ?
F6 C17 F6' 57.2(7) . . ?
F4 C17 C18 113.5(4) . . ?
F4 C17 F5 100.2(7) . . ?
F4 C17 F6' 60.2(6) . . ?
F6' C17 C18 110.3(4) . . ?
F6' C17 F5 135.1(5) . . ?
F5' C17 C18 112.5(6) . . ?
F5' C17 F5 61.4(9) . . ?
F5' C17 F6 46.3(8) . . ?
F5' C17 F4 134.0(6) . . ?
F5' C17 F6' 101.6(9) . . ?
F4' C17 C18 113.5(5) . . ?
F4' C17 F5 52.8(7) . . ?
F4' C17 F6 132.5(7) . . ?
F4' C17 F4 51.0(6) . . ?
F4' C17 F6' 108.0(7) . . ?
F4' C17 F5' 110.2(9) . . ?
C33 F8' F7 58.8(6) . . ?
F8 F8' C33 82.1(17) . . ?
F8 F8' F7 139(2) . . ?
C33 F7' F9 50.8(5) . . ?
F7 F7' C33 60.5(6) . . ?
F7 F7' F9 107.5(9) . . ?
C37 C36 H36 119.2 . . ?
C37 C36 C35 121.6(3) . . ?
C35 C36 H36 119.2 . . ?
C34 C35 C36 120.0(3) . . ?
C34 C35 H35 120.0 . . ?
C36 C35 H35 120.0 . . ?
F5' F5 C17 55.3(6) . . ?
F4' F5 C17 57.2(5) . . ?
F4' F5 F5' 108.5(10) . . ?
F6' F6 C17 63.8(7) . . ?
F5' F6 C17 64.7(8) . . ?
F5' F6 F6' 125.5(15) . . ?
C17 F4 F6' 60.7(6) . . ?
F4' F4 C17 59.1(6) . . ?
F4' F4 F6' 116.0(10) . . ?
F6 F6' C17 59.0(5) . . ?
F6 F6' F4 111.0(9) . . ?
F4 F6' C17 59.0(5) . . ?
C17 F5' F5 63.3(7) . . ?
F6 F5' C17 69.0(9) . . ?
F6 F5' F5 124.7(15) . . ?
F5 F4' C17 70.0(8) . . ?
F4 F4' C17 69.9(8) . . ?
F4 F4' F5 132.6(14) . . ?
C33 F7 F8' 55.5(5) . . ?
F7' F7 C33 70.9(8) . . ?
F7' F7 F8' 117.4(10) . . ?
F9' F9 C33 80.1(17) . . ?
F9' F9 F7' 133(2) . . ?
C33 F9 F7' 60.4(7) . . ?
C33 F8 F9' 48.6(6) . . ?
F8' F8 F9' 102.9(18) . . ?
F8' F8 C33 63.0(13) . . ?
F2 F2' F3 119(4) . . ?
F2 F2' C1 81(3) . . ?
C1 F2' F3 48.8(7) . . ?
F3 F3' C1 79(3) . . ?
C1 F1' F2 50.8(7) . . ?

loop_
_geom_bond_atom_site_label_1
_geom_bond_atom_site_label_2
_geom_bond_distance
_geom_bond_site_symmetry_2
_geom_bond_publ_flag
O1 N1 1.395(3) . ?
O1 C8 1.354(3) . ?
O7 N5 1.399(3) . ?
O7 C40 1.355(3) . ?
O4 N3 1.398(3) . ?
O4 C24 1.351(3) . ?
N1 C10 1.311(3) . ?
N5 C41 1.311(3) . ?
C27 C26 1.469(3) . ?
C27 C28 1.387(4) . ?
C27 C32 1.387(3) . ?
O6 N4 1.228(4) . ?
C43 C41 1.467(3) . ?
C43 C48 1.381(3) . ?
C43 C44 1.380(4) . ?
N4 O5 1.210(4) . ?
N4 C30 1.472(4) . ?
N3 C26 1.303(3) . ?
N6 O9 1.222(4) . ?
N6 C46 1.468(4) . ?
N6 O8 1.217(4) . ?
C11 C10 1.472(3) . ?
C11 C12 1.389(4) . ?
C11 C16 1.382(4) . ?
C10 C9 1.408(3) . ?
C8 C9 1.345(3) . ?
C8 C5 1.465(4) . ?
C41 C42 1.407(4) . ?
N2 O2 1.233(5) . ?
N2 O3 1.221(5) . ?
N2 C14 1.461(4) . ?
C26 C25 1.404(4) . ?
F2 C1 1.313(12) . ?
F2 F2' 0.58(3) . ?
F2 F1' 1.68(2) . ?
C24 C25 1.342(3) . ?
C24 C21 1.464(4) . ?
C25 H25 0.9300 . ?
C42 H42 0.9300 . ?
C42 C40 1.339(3) . ?
C9 H9 0.9300 . ?
F1 C1 1.318(14) . ?
C5 C4 1.376(3) . ?
C5 C6 1.385(4) . ?
F3 C1 1.309(11) . ?
F3 F2' 1.73(2) . ?
F3 F3' 0.61(3) . ?
C21 C20 1.379(4) . ?
C21 C22 1.384(4) . ?
C40 C37 1.466(4) . ?
C2 C3 1.374(4) . ?
C2 C7 1.379(4) . ?
C2 C1 1.495(4) . ?
C4 H4 0.9300 . ?
C4 C3 1.395(4) . ?
C28 H28 0.9300 . ?
C28 C29 1.383(4) . ?
C46 C47 1.359(4) . ?
C46 C45 1.369(4) . ?
C18 C23 1.374(4) . ?
C18 C19 1.371(4) . ?
C18 C17 1.497(4) . ?
C37 C38 1.386(4) . ?
C37 C36 1.369(4) . ?
C32 H32 0.9300 . ?
C32 C31 1.384(4) . ?
C30 C31 1.364(4) . ?
C30 C29 1.370(4) . ?
C48 H48 0.9300 . ?
C48 C47 1.378(4) . ?
C3 H3 0.9300 . ?
C20 H20 0.9300 . ?
C20 C19 1.385(4) . ?
C34 C39 1.373(4) . ?
C34 C33 1.482(4) . ?
C34 C35 1.368(4) . ?
C6 H6 0.9300 . ?
C6 C7 1.370(4) . ?
C7 H7 0.9300 . ?
C31 H31 0.9300 . ?
C14 C13 1.364(4) . ?
C14 C15 1.371(5) . ?
C12 H12 0.9300 . ?
C12 C13 1.386(4) . ?
F9' C33 1.293(10) . ?
F9' F9 0.66(2) . ?
F9' F8 1.693(19) . ?
C47 H47 0.9300 . ?
C29 H29 0.9300 . ?
C16 H16 0.9300 . ?
C16 C15 1.379(4) . ?
C44 H44 0.9300 . ?
C44 C45 1.383(4) . ?
C22 H22 0.9300 . ?
C22 C23 1.380(4) . ?
C23 H23 0.9300 . ?
C19 H19 0.9300 . ?
C39 H39 0.9300 . ?
C39 C38 1.381(4) . ?
C13 H13 0.9300 . ?
C38 H38 0.9300 . ?
C45 H45 0.9300 . ?
C33 F8' 1.226(11) . ?
C33 F7' 1.381(8) . ?
C33 F7 1.273(8) . ?
C33 F9 1.230(10) . ?
C33 F8 1.362(12) . ?
C1 F2' 1.276(15) . ?
C1 F3' 1.282(16) . ?
C1 F1' 1.248(15) . ?
C15 H15 0.9300 . ?
C17 F5 1.343(8) . ?
C17 F6 1.277(9) . ?
C17 F4 1.314(8) . ?
C17 F6' 1.337(8) . ?
C17 F5' 1.236(9) . ?
C17 F4' 1.200(8) . ?
F8' F7 1.356(13) . ?
F8' F8 0.785(17) . ?
F7' F7 1.096(11) . ?
F7' F9 1.481(18) . ?
C36 H36 0.9300 . ?
C36 C35 1.378(4) . ?
C35 H35 0.9300 . ?
F5 F5' 1.320(19) . ?
F5 F4' 1.138(13) . ?
F6 F6' 1.252(14) . ?
F6 F5' 0.989(17) . ?
F4 F6' 1.330(13) . ?
F4 F4' 1.088(11) . ?

loop_
_geom_torsion_atom_site_label_1
_geom_torsion_atom_site_label_2
_geom_torsion_atom_site_label_3
_geom_torsion_atom_site_label_4
_geom_torsion
_geom_torsion_site_symmetry_1
_geom_torsion_site_symmetry_2
_geom_torsion_site_symmetry_3
_geom_torsion_site_symmetry_4
_geom_torsion_publ_flag
O1 N1 C10 C11 179.8(2) . . . . ?
O1 N1 C10 C9 0.2(3) . . . . ?
O1 C8 C9 C10 0.1(3) . . . . ?
O1 C8 C5 C4 0.8(4) . . . . ?
O1 C8 C5 C6 -179.6(2) . . . . ?
O7 N5 C41 C43 -178.4(2) . . . . ?
O7 N5 C41 C42 -0.1(3) . . . . ?
O7 C40 C37 C38 -177.4(3) . . . . ?
O7 C40 C37 C36 1.6(4) . . . . ?
O4 N3 C26 C27 -178.4(2) . . . . ?
O4 N3 C26 C25 0.0(3) . . . . ?
O4 C24 C25 C26 -0.1(3) . . . . ?
O4 C24 C21 C20 4.5(4) . . . . ?
O4 C24 C21 C22 -175.1(2) . . . . ?
N1 O1 C8 C9 0.0(3) . . . . ?
N1 O1 C8 C5 179.8(2) . . . . ?
N1 C10 C9 C8 -0.2(3) . . . . ?
N5 O7 C40 C42 -0.1(3) . . . . ?
N5 O7 C40 C37 179.8(2) . . . . ?
N5 C41 C42 C40 0.1(3) . . . . ?
C27 C26 C25 C24 178.2(2) . . . . ?
C27 C28 C29 C30 0.8(4) . . . . ?
C27 C32 C31 C30 0.4(4) . . . . ?
O6 N4 C30 C31 4.7(4) . . . . ?
O6 N4 C30 C29 -174.6(3) . . . . ?
C43 C41 C42 C40 178.2(3) . . . . ?
C43 C48 C47 C46 -0.6(4) . . . . ?
C43 C44 C45 C46 -0.1(5) . . . . ?
N4 C30 C31 C32 -179.7(2) . . . . ?
N4 C30 C29 C28 179.1(3) . . . . ?
N3 O4 C24 C25 0.1(3) . . . . ?
N3 O4 C24 C21 177.9(2) . . . . ?
N3 C26 C25 C24 0.0(3) . . . . ?
N6 C46 C47 C48 179.0(3) . . . . ?
N6 C46 C45 C44 -178.7(3) . . . . ?
C11 C10 C9 C8 -179.8(2) . . . . ?
C11 C12 C13 C14 0.4(4) . . . . ?
C11 C16 C15 C14 0.4(5) . . . . ?
C10 C11 C12 C13 178.4(3) . . . . ?
C10 C11 C16 C15 -178.9(3) . . . . ?
C8 O1 N1 C10 -0.1(3) . . . . ?
C8 C5 C4 C3 179.2(3) . . . . ?
C8 C5 C6 C7 -179.4(3) . . . . ?
C41 C43 C48 C47 -178.3(3) . . . . ?
C41 C43 C44 C45 178.6(3) . . . . ?
C41 C42 C40 O7 0.0(3) . . . . ?
C41 C42 C40 C37 -179.9(3) . . . . ?
N2 C14 C13 C12 -179.7(3) . . . . ?
N2 C14 C15 C16 179.3(3) . . . . ?
C26 C27 C28 C29 178.1(3) . . . . ?
C26 C27 C32 C31 -178.7(2) . . . . ?
F2 C1 F2' F3 142(3) . . . . ?
F2 C1 F3' F3 -45(3) . . . . ?
C24 O4 N3 C26 0.0(3) . . . . ?
C24 C21 C20 C19 -178.6(3) . . . . ?
C24 C21 C22 C23 178.9(3) . . . . ?
C25 C24 C21 C20 -178.5(3) . . . . ?
C25 C24 C21 C22 2.0(5) . . . . ?
C42 C40 C37 C38 2.5(5) . . . . ?
C42 C40 C37 C36 -178.5(3) . . . . ?
C9 C8 C5 C4 -179.4(3) . . . . ?
C9 C8 C5 C6 0.2(4) . . . . ?
F1 C1 F2' F2 -31(4) . . . . ?
F1 C1 F2' F3 111.7(14) . . . . ?
F1 C1 F3' F3 -147(3) . . . . ?
F1 C1 F1' F2 170(5) . . . . ?
C5 C8 C9 C10 -179.7(3) . . . . ?
C5 C4 C3 C2 -0.1(5) . . . . ?
C5 C6 C7 C2 0.6(5) . . . . ?
O2 N2 C14 C13 -175.5(3) . . . . ?
O2 N2 C14 C15 4.2(5) . . . . ?
F3 C1 F2' F2 -142(3) . . . . ?
F3 C1 F1' F2 102.0(12) . . . . ?
C21 C24 C25 C26 -177.3(3) . . . . ?
C21 C20 C19 C18 -0.3(5) . . . . ?
C21 C22 C23 C18 -0.3(5) . . . . ?
C40 O7 N5 C41 0.1(3) . . . . ?
C40 C37 C38 C39 179.1(3) . . . . ?
C40 C37 C36 C35 -179.0(3) . . . . ?
C2 C1 F2' F2 104(3) . . . . ?
C2 C1 F2' F3 -114.3(8) . . . . ?
C2 C1 F3' F3 101(3) . . . . ?
C2 C1 F1' F2 -112.4(9) . . . . ?
O5 N4 C30 C31 -174.4(3) . . . . ?
O5 N4 C30 C29 6.3(5) . . . . ?
C4 C5 C6 C7 0.1(4) . . . . ?
O9 N6 C46 C47 3.0(4) . . . . ?
O9 N6 C46 C45 -178.1(3) . . . . ?
O3 N2 C14 C13 8.3(5) . . . . ?
O3 N2 C14 C15 -171.9(3) . . . . ?
C28 C27 C26 N3 -10.9(4) . . . . ?
C28 C27 C26 C25 171.1(3) . . . . ?
C28 C27 C32 C31 0.1(4) . . . . ?
C18 C17 F5 F5' -103.3(7) . . . . ?
C18 C17 F5 F4' 101.6(6) . . . . ?
C18 C17 F6 F6' -99.5(7) . . . . ?
C18 C17 F6 F5' 98.9(11) . . . . ?
C18 C17 F4 F6' 100.8(6) . . . . ?
C18 C17 F4 F4' -102.0(7) . . . . ?
C18 C17 F6' F6 106.0(7) . . . . ?
C18 C17 F6' F4 -106.1(5) . . . . ?
C18 C17 F5' F5 106.7(6) . . . . ?
C18 C17 F5' F6 -102.2(11) . . . . ?
C18 C17 F4' F5 -103.9(6) . . . . ?
C18 C17 F4' F4 102.0(6) . . . . ?
C37 C36 C35 C34 0.5(6) . . . . ?
C32 C27 C26 N3 167.9(3) . . . . ?
C32 C27 C26 C25 -10.2(4) . . . . ?
C32 C27 C28 C29 -0.7(4) . . . . ?
C48 C43 C41 N5 167.9(3) . . . . ?
C48 C43 C41 C42 -10.1(4) . . . . ?
C48 C43 C44 C45 -0.3(4) . . . . ?
C3 C2 C7 C6 -1.1(4) . . . . ?
C3 C2 C1 F2 130.7(8) . . . . ?
C3 C2 C1 F1 -116.4(10) . . . . ?
C3 C2 C1 F3 10.4(9) . . . . ?
C3 C2 C1 F2' 102.9(11) . . . . ?
C3 C2 C1 F3' -19.0(12) . . . . ?
C3 C2 C1 F1' -137.0(12) . . . . ?
C20 C21 C22 C23 -0.6(4) . . . . ?
C34 C39 C38 C37 -0.6(5) . . . . ?
C34 C33 F8' F7 102.2(6) . . . . ?
C34 C33 F8' F8 -90.0(17) . . . . ?
C34 C33 F7' F7 -98.0(7) . . . . ?
C34 C33 F7' F9 106.9(7) . . . . ?
C34 C33 F7 F8' -110.9(7) . . . . ?
C34 C33 F7 F7' 103.0(7) . . . . ?
C34 C33 F9 F9' 100.1(17) . . . . ?
C34 C33 F9 F7' -107.1(6) . . . . ?
C34 C33 F8 F9' -112.5(7) . . . . ?
C34 C33 F8 F8' 106.1(15) . . . . ?
C6 C5 C4 C3 -0.4(4) . . . . ?
C7 C2 C3 C4 0.8(4) . . . . ?
C7 C2 C1 F2 -49.4(9) . . . . ?
C7 C2 C1 F1 63.6(11) . . . . ?
C7 C2 C1 F3 -169.6(9) . . . . ?
C7 C2 C1 F2' -77.1(11) . . . . ?
C7 C2 C1 F3' 161.0(11) . . . . ?
C7 C2 C1 F1' 43.0(12) . . . . ?
C31 C30 C29 C28 -0.3(5) . . . . ?
C12 C11 C10 N1 0.8(4) . . . . ?
C12 C11 C10 C9 -179.6(3) . . . . ?
C12 C11 C16 C15 0.5(4) . . . . ?
F9' C33 F8' F7 -128.1(8) . . . . ?
F9' C33 F8' F8 39.7(18) . . . . ?
F9' C33 F7' F7 141.6(9) . . . . ?
F9' C33 F7' F9 -13.5(9) . . . . ?
F9' C33 F7 F8' 91.2(12) . . . . ?
F9' C33 F7 F7' -54.8(13) . . . . ?
F9' C33 F9 F7' 153(2) . . . . ?
F9' C33 F8 F8' -141.4(18) . . . . ?
C47 C46 C45 C44 0.2(5) . . . . ?
C29 C30 C31 C32 -0.4(4) . . . . ?
O8 N6 C46 C47 -178.5(3) . . . . ?
O8 N6 C46 C45 0.5(5) . . . . ?
C16 C11 C10 N1 -179.9(3) . . . . ?
C16 C11 C10 C9 -0.3(4) . . . . ?
C16 C11 C12 C13 -0.9(4) . . . . ?
C44 C43 C41 N5 -11.0(4) . . . . ?
C44 C43 C41 C42 171.0(3) . . . . ?
C44 C43 C48 C47 0.7(4) . . . . ?
C22 C21 C20 C19 0.9(4) . . . . ?
C23 C18 C19 C20 -0.5(5) . . . . ?
C23 C18 C17 F5 -9.5(10) . . . . ?
C23 C18 C17 F6 -127.8(12) . . . . ?
C23 C18 C17 F4 104.8(12) . . . . ?
C23 C18 C17 F6' 170.2(10) . . . . ?
C23 C18 C17 F5' -77.1(17) . . . . ?
C23 C18 C17 F4' 48.8(13) . . . . ?
C19 C18 C23 C22 0.8(5) . . . . ?
C19 C18 C17 F5 169.7(9) . . . . ?
C19 C18 C17 F6 51.4(12) . . . . ?
C19 C18 C17 F4 -76.0(12) . . . . ?
C19 C18 C17 F6' -10.7(10) . . . . ?
C19 C18 C17 F5' 102.0(16) . . . . ?
C19 C18 C17 F4' -132.1(13) . . . . ?
C39 C34 C33 F9' -88.7(9) . . . . ?
C39 C34 C33 F8' 37.0(10) . . . . ?
C39 C34 C33 F7' 162.2(7) . . . . ?
C39 C34 C33 F7 109.6(10) . . . . ?
C39 C34 C33 F9 -122.0(13) . . . . ?
C39 C34 C33 F8 -0.9(11) . . . . ?
C39 C34 C35 C36 -1.1(6) . . . . ?
C13 C14 C15 C16 -1.0(5) . . . . ?
C38 C37 C36 C35 0.0(6) . . . . ?
C45 C46 C47 C48 0.1(5) . . . . ?
C33 C34 C39 C38 179.1(3) . . . . ?
C33 C34 C35 C36 -179.1(4) . . . . ?
C33 F9' F9 F7' -32.7(19) . . . . ?
C33 F9' F8 F8' 34.8(15) . . . . ?
C33 F8' F7 F7' 36.5(8) . . . . ?
C33 F8' F8 F9' -28.7(10) . . . . ?
C33 F7' F7 F8' -31.2(7) . . . . ?
C33 F7' F9 F9' 38(2) . . . . ?
C1 F2 F2' F3 -31.7(19) . . . . ?
C1 F3 F2' F2 44(3) . . . . ?
C1 C2 C3 C4 -179.2(3) . . . . ?
C1 C2 C7 C6 179.0(3) . . . . ?
C15 C14 C13 C12 0.5(5) . . . . ?
C17 C18 C23 C22 180.0(3) . . . . ?
C17 C18 C19 C20 -179.7(3) . . . . ?
C17 F5 F5' F6 -33.3(12) . . . . ?
C17 F5 F4' F4 33.9(9) . . . . ?
C17 F6 F6' F4 -29.2(7) . . . . ?
C17 F6 F5' F5 31.7(11) . . . . ?
C17 F4 F6' F6 29.2(7) . . . . ?
C17 F4 F4' F5 -33.9(9) . . . . ?
F8' C33 F7' F7 32.2(9) . . . . ?
F8' C33 F7' F9 -122.9(8) . . . . ?
F8' C33 F7 F7' -146.1(9) . . . . ?
F8' C33 F9 F9' -57(2) . . . . ?
F8' C33 F9 F7' 96.2(10) . . . . ?
F8' C33 F8 F9' 141.4(18) . . . . ?
F7' C33 F8' F7 -26.0(7) . . . . ?
F7' C33 F8' F8 141.8(16) . . . . ?
F7' C33 F7 F8' 146.1(9) . . . . ?
F7' C33 F9 F9' -153(2) . . . . ?
F7' C33 F8 F9' 88.6(11) . . . . ?
F7' C33 F8 F8' -53(2) . . . . ?
C36 C37 C38 C39 0.0(5) . . . . ?
C35 C34 C39 C38 1.1(5) . . . . ?
C35 C34 C33 F9' 89.3(9) . . . . ?
C35 C34 C33 F8' -145.0(9) . . . . ?
C35 C34 C33 F7' -19.8(8) . . . . ?
C35 C34 C33 F7 -72.5(10) . . . . ?
C35 C34 C33 F9 56.0(13) . . . . ?
C35 C34 C33 F8 177.1(10) . . . . ?
F5 C17 F6 F6' 135.7(6) . . . . ?
F5 C17 F6 F5' -25.8(13) . . . . ?
F5 C17 F4 F6' -136.5(6) . . . . ?
F5 C17 F4 F4' 20.7(8) . . . . ?
F5 C17 F6' F6 -74.5(11) . . . . ?
F5 C17 F6' F4 73.5(11) . . . . ?
F5 C17 F5' F6 151.1(14) . . . . ?
F5 C17 F4' F4 -154.1(9) . . . . ?
F6 C17 F5 F5' 21.0(10) . . . . ?
F6 C17 F5 F4' -134.1(10) . . . . ?
F6 C17 F4 F6' -28.4(7) . . . . ?
F6 C17 F4 F4' 128.8(9) . . . . ?
F6 C17 F6' F4 147.9(8) . . . . ?
F6 C17 F5' F5 -151.1(13) . . . . ?
F6 C17 F4' F5 71.8(13) . . . . ?
F6 C17 F4' F4 -82.3(13) . . . . ?
F4 C17 F5 F5' 134.9(8) . . . . ?
F4 C17 F5 F4' -20.2(8) . . . . ?
F4 C17 F6 F6' 29.5(8) . . . . ?
F4 C17 F6 F5' -132.1(12) . . . . ?
F4 C17 F6' F6 -147.9(8) . . . . ?
F4 C17 F5' F5 -75.7(14) . . . . ?
F4 C17 F5' F6 75.3(19) . . . . ?
F4 C17 F4' F5 154.1(9) . . . . ?
F6' C17 F5 F5' 77.2(12) . . . . ?
F6' C17 F5 F4' -77.9(12) . . . . ?
F6' C17 F6 F5' -161.5(15) . . . . ?
F6' C17 F4 F4' 157.2(8) . . . . ?
F6' C17 F5' F5 -135.3(6) . . . . ?
F6' C17 F5' F6 15.8(14) . . . . ?
F6' C17 F4' F5 133.4(7) . . . . ?
F6' C17 F4' F4 -20.7(8) . . . . ?
F6' F6 F5' C17 -20.4(14) . . . . ?
F6' F6 F5' F5 11(2) . . . . ?
F6' F4 F4' C17 22.1(7) . . . . ?
F6' F4 F4' F5 -11.8(14) . . . . ?
F5' C17 F5 F4' -155.1(9) . . . . ?
F5' C17 F6 F6' 161.5(15) . . . . ?
F5' C17 F4 F6' -76.7(15) . . . . ?
F5' C17 F4 F4' 80.5(16) . . . . ?
F5' C17 F6' F6 -13.5(12) . . . . ?
F5' C17 F6' F4 134.4(8) . . . . ?
F5' C17 F4' F5 23.2(9) . . . . ?
F5' C17 F4' F4 -130.9(9) . . . . ?
F5' F5 F4' C17 -21.4(7) . . . . ?
F5' F5 F4' F4 12.4(13) . . . . ?
F5' F6 F6' C17 20.6(15) . . . . ?
F5' F6 F6' F4 -9(2) . . . . ?
F4' C17 F5 F5' 155.1(9) . . . . ?
F4' C17 F6 F6' 84.8(12) . . . . ?
F4' C17 F6 F5' -76.8(17) . . . . ?
F4' C17 F4 F6' -157.2(8) . . . . ?
F4' C17 F6' F6 -129.5(9) . . . . ?
F4' C17 F6' F4 18.4(7) . . . . ?
F4' C17 F5' F5 -20.9(8) . . . . ?
F4' C17 F5' F6 130.1(13) . . . . ?
F4' F5 F5' C17 21.9(7) . . . . ?
F4' F5 F5' F6 -11.4(16) . . . . ?
F4' F4 F6' C17 -21.7(7) . . . . ?
F4' F4 F6' F6 7.5(11) . . . . ?
F7 C33 F8' F8 167.8(19) . . . . ?
F7 C33 F7' F9 -155.1(9) . . . . ?
F7 C33 F9 F9' -132.7(19) . . . . ?
F7 C33 F9 F7' 20.1(7) . . . . ?
F7 C33 F8 F9' 130.1(8) . . . . ?
F7 C33 F8 F8' -11.3(17) . . . . ?
F7 F8' F8 F9' -13(3) . . . . ?
F7 F8' F8 C33 16(2) . . . . ?
F7 F7' F9 F9' 15(3) . . . . ?
F7 F7' F9 C33 -22.6(7) . . . . ?
F9 F9' C33 C34 -93.7(19) . . . . ?
F9 F9' C33 F8' 135.4(19) . . . . ?
F9 F9' C33 F7' 25.4(19) . . . . ?
F9 F9' C33 F7 63(2) . . . . ?
F9 F9' C33 F8 157(2) . . . . ?
F9 F9' F8 C33 -24(2) . . . . ?
F9 F9' F8 F8' 11(3) . . . . ?
F9 C33 F8' F7 -102.0(12) . . . . ?
F9 C33 F8' F8 66(2) . . . . ?
F9 C33 F7' F7 155.1(9) . . . . ?
F9 C33 F7 F8' 120.7(9) . . . . ?
F9 C33 F7 F7' -25.3(10) . . . . ?
F9 C33 F8 F9' 11.8(12) . . . . ?
F9 C33 F8 F8' -129.6(17) . . . . ?
F9 F7' F7 C33 20.0(6) . . . . ?
F9 F7' F7 F8' -11.2(11) . . . . ?
F8 F9' C33 C34 109.1(6) . . . . ?
F8 F9' C33 F8' -21.8(9) . . . . ?
F8 F9' C33 F7' -131.8(6) . . . . ?
F8 F9' C33 F7 -93.7(11) . . . . ?
F8 F9' C33 F9 -157(2) . . . . ?
F8 F9' F9 C33 20.3(16) . . . . ?
F8 F9' F9 F7' -12(3) . . . . ?
F8 C33 F8' F7 -167.8(19) . . . . ?
F8 C33 F7' F7 60.6(14) . . . . ?
F8 C33 F7' F9 -94.5(12) . . . . ?
F8 C33 F7 F8' 7.0(11) . . . . ?
F8 C33 F7 F7' -139.0(9) . . . . ?
F8 C33 F9 F9' -23(2) . . . . ?
F8 C33 F9 F7' 129.3(6) . . . . ?
F8 F8' F7 C33 -19(3) . . . . ?
F8 F8' F7 F7' 18(3) . . . . ?
F2' F2 C1 F1 155(3) . . . . ?
F2' F2 C1 F3 39(3) . . . . ?
F2' F2 C1 C2 -87(3) . . . . ?
F2' F2 C1 F3' 58(4) . . . . ?
F2' F2 C1 F1' 158(3) . . . . ?
F2' F2 F1' C1 -24(3) . . . . ?
F2' F3 C1 F2 -16.1(14) . . . . ?
F2' F3 C1 F1 -124.4(11) . . . . ?
F2' F3 C1 C2 109.1(9) . . . . ?
F2' F3 C1 F3' -160(3) . . . . ?
F2' F3 C1 F1' -104.8(14) . . . . ?
F2' F3 F3' C1 17(2) . . . . ?
F2' C1 F3' F3 -21(3) . . . . ?
F2' C1 F1' F2 9.8(15) . . . . ?
F3' F3 C1 F2 144(3) . . . . ?
F3' F3 C1 F1 35(3) . . . . ?
F3' F3 C1 C2 -91(3) . . . . ?
F3' F3 C1 F2' 160(3) . . . . ?
F3' F3 C1 F1' 55(3) . . . . ?
F3' F3 F2' F2 21(5) . . . . ?
F3' F3 F2' C1 -22(3) . . . . ?
F3' C1 F2' F2 -133(3) . . . . ?
F3' C1 F2' F3 9.6(14) . . . . ?
F3' C1 F1' F2 124.4(11) . . . . ?
F1' F2 C1 F1 -3.4(17) . . . . ?
F1' F2 C1 F3 -119.0(11) . . . . ?
F1' F2 C1 C2 115.1(10) . . . . ?
F1' F2 C1 F2' -158(3) . . . . ?
F1' F2 C1 F3' -99.8(16) . . . . ?
F1' F2 F2' F3 -14(4) . . . . ?
F1' F2 F2' C1 18(2) . . . . ?
F1' C1 F2' F2 -23(3) . . . . ?
F1' C1 F2' F3 119.5(12) . . . . ?
F1' C1 F3' F3 -133(3) . . . . ?
